data_7019436
loop_
_publ_author_name
'Aprile, Antonino'
'Wilson, David D. J.'
'Richards, Anne F.'

_publ_section_title
;
 The synthesis and characterization of mono and dinuclear group 13
 complexes derived from a Schiff base.
;
_journal_issue 28
_journal_name_full 'Dalton transactions (Cambridge, England : 2003)'
_journal_page_first 8550
_journal_page_last 8555
_journal_paper_doi 10.1039/c2dt30375b
_journal_volume 41
_journal_year 2012
_chemical_formula_sum 'C31 H44 Cl2 In2 N4 O4'
_chemical_formula_weight 837.24
_chemical_name_common (((NO)InCl))2.PhMe
_chemical_name_systematic
;
?
;
_space_group_IT_number 2
_symmetry_cell_setting triclinic
_symmetry_space_group_name_Hall '-P 1'
_symmetry_space_group_name_H-M 'P -1'
_atom_sites_solution_hydrogens geom
_atom_sites_solution_primary direct
_atom_sites_solution_secondary difmap
_audit_creation_method SHELXL-97
_cell_angle_alpha 90.674(7)
_cell_angle_beta 110.084(7)
_cell_angle_gamma 112.240(8)
_cell_formula_units_Z 1
_cell_length_a 9.4301(7)
_cell_length_b 9.6908(9)
_cell_length_c 11.2031(9)
_cell_measurement_reflns_used 9849
_cell_measurement_temperature 173(2)
_cell_measurement_theta_max 29.4643
_cell_measurement_theta_min 2.7464
_cell_volume 878.10(15)
_computing_cell_refinement
;
CrysAlisPro, Oxford Diffraction Ltd.,
Version 1.171.34.40 (release 27-08-2010 CrysAlis171 .NET)
(compiled Aug 27 2010,11:50:40)
;
_computing_data_collection
;
CrysAlisPro, Oxford Diffraction Ltd.,
Version 1.171.34.40 (release 27-08-2010 CrysAlis171 .NET)
(compiled Aug 27 2010,11:50:40)
;
_computing_data_reduction
;
CrysAlisPro, Oxford Diffraction Ltd.,
Version 1.171.34.40 (release 27-08-2010 CrysAlis171 .NET)
(compiled Aug 27 2010,11:50:40)
;
_computing_molecular_graphics 'SHELXTL 5.1, XP (Sheldrick, 1994)'
_computing_publication_material SHELXL-97
_computing_structure_refinement 'SHELXL-97 (Sheldrick, 2008)'
_computing_structure_solution 'SHELXS-97 (Sheldrick, 2008)'
_diffrn_ambient_temperature 173(2)
_diffrn_detector_area_resol_mean 10.3281
_diffrn_measured_fraction_theta_full 0.963
_diffrn_measured_fraction_theta_max 0.963
_diffrn_measurement_device_type 'Xcalibur, Atlas, Gemini'
_diffrn_measurement_method \w
_diffrn_radiation_monochromator graphite
_diffrn_radiation_source 'Enhance (Mo) X-ray Source'
_diffrn_radiation_type MoK\a
_diffrn_radiation_wavelength 0.71073
_diffrn_reflns_av_R_equivalents 0.0559
_diffrn_reflns_av_sigmaI/netI 0.0624
_diffrn_reflns_limit_h_max 11
_diffrn_reflns_limit_h_min -11
_diffrn_reflns_limit_k_max 11
_diffrn_reflns_limit_k_min -11
_diffrn_reflns_limit_l_max 12
_diffrn_reflns_limit_l_min -13
_diffrn_reflns_number 5976
_diffrn_reflns_theta_full 26.31
_diffrn_reflns_theta_max 26.31
_diffrn_reflns_theta_min 1.96
_exptl_absorpt_coefficient_mu 1.504
_exptl_absorpt_correction_T_max 1.00000
_exptl_absorpt_correction_T_min 0.53470
_exptl_absorpt_correction_type multi-scan
_exptl_absorpt_process_details
;
CrysAlisPro, Agilent Technologies,
Version 1.171.35.11 (release 16-05-2011 CrysAlis171 .NET)
(compiled May 16 2011,17:55:39)
Empirical absorption correction using spherical harmonics,
implemented in SCALE3 ABSPACK scaling algorithm.
;
_exptl_crystal_colour Colorless
_exptl_crystal_density_diffrn 1.583
_exptl_crystal_density_method 'not measured'
_exptl_crystal_description CUBE
_exptl_crystal_F_000 422
_exptl_crystal_size_max 0.04
_exptl_crystal_size_mid 0.03
_exptl_crystal_size_min 0.02
_refine_diff_density_max 1.675
_refine_diff_density_min -0.996
_refine_diff_density_rms 0.162
_refine_ls_extinction_method none
_refine_ls_goodness_of_fit_ref 1.044
_refine_ls_hydrogen_treatment constr
_refine_ls_matrix_type full
_refine_ls_number_parameters 213
_refine_ls_number_reflns 3427
_refine_ls_number_restraints 73
_refine_ls_restrained_S_all 1.545
_refine_ls_R_factor_all 0.0505
_refine_ls_R_factor_gt 0.0442
_refine_ls_shift/su_max 0.000
_refine_ls_shift/su_mean 0.000
_refine_ls_structure_factor_coef Fsqd
_refine_ls_weighting_details 'calc w=1/[\s^2^(Fo^2^)+(0.0828P)^2^+0.0000P] where P=(Fo^2^+2Fc^2^)/3'
_refine_ls_weighting_scheme calc
_refine_ls_wR_factor_gt 0.1187
_refine_ls_wR_factor_ref 0.1247
_reflns_number_gt 3054
_reflns_number_total 3427
_reflns_threshold_expression >2sigma(I)
_cod_data_source_file c2dt30375b.txt
_cod_data_source_block g:\nogrp1~1\revfil~1\ar287a
_cod_depositor_comments
;
The following automatic conversions were performed:

'_symmetry_cell_setting' value 'Triclinic' changed to 'triclinic'
according to /home/saulius/struct/CIF-dictionaries/cif_core.dic
dictionary named 'cif_core.dic' version 2.4.1 from 2010-06-29.

Automatic conversion script
Id: cif_fix_values 1891 2012-01-12 08:04:46Z andrius 
;
_cod_original_cell_volume 878.10(13)
_cod_original_sg_symbol_H-M P-1
_cod_database_code 7019436

loop_
_symmetry_equiv_pos_as_xyz
'x, y, z'
'-x, -y, -z'

loop_
_atom_site_label
_atom_site_type_symbol
_atom_site_fract_x
_atom_site_fract_y
_atom_site_fract_z
_atom_site_U_iso_or_equiv
_atom_site_adp_type
_atom_site_occupancy
_atom_site_symmetry_multiplicity
_atom_site_calc_flag
_atom_site_refinement_flags
_atom_site_disorder_assembly
_atom_site_disorder_group
In1 In 0.11297(5) -0.01188(5) 0.40448(4) 0.0188(2) Uani 1 1 d . . .
Cl1 Cl 0.1404(2) -0.2203(2) 0.30374(19) 0.0312(4) Uani 1 1 d . . .
O1 O -0.0469(7) 0.0109(6) 0.2304(5) 0.0285(11) Uani 1 1 d . . .
O2 O 0.0386(6) 0.1526(5) 0.5007(5) 0.0216(10) Uani 1 1 d . . .
N1 N 0.3158(7) 0.1829(7) 0.3898(6) 0.0250(13) Uani 1 1 d . . .
N2 N 0.3081(7) 0.0321(7) 0.5965(6) 0.0233(12) Uani 1 1 d . . .
C1 C -0.0022(10) 0.1075(10) 0.1584(8) 0.0303(16) Uani 1 1 d . . .
C2 C 0.1556(11) 0.2171(10) 0.1825(8) 0.0342(18) Uani 1 1 d . . .
H2 H 0.1651 0.2764 0.1165 0.041 Uiso 1 1 calc R . .
C3 C 0.3055(10) 0.2536(8) 0.2916(8) 0.0283(16) Uani 1 1 d . . .
C4 C -0.1396(12) 0.0935(12) 0.0356(9) 0.044(2) Uani 1 1 d . . .
H4A H -0.1980 -0.0121 -0.0069 0.067 Uiso 1 1 calc R . .
H4B H -0.0942 0.1567 -0.0212 0.067 Uiso 1 1 calc R . .
H4C H -0.2169 0.1269 0.0543 0.067 Uiso 1 1 calc R . .
C5 C 0.4541(12) 0.3823(10) 0.2872(10) 0.041(2) Uani 1 1 d . . .
H5A H 0.4778 0.4725 0.3441 0.061 Uiso 1 1 calc R . .
H5B H 0.4322 0.4032 0.1988 0.061 Uiso 1 1 calc R . .
H5C H 0.5495 0.3555 0.3159 0.061 Uiso 1 1 calc R . .
C6 C 0.4723(9) 0.2226(9) 0.4996(8) 0.0294(16) Uani 1 1 d . . .
H6A H 0.5416 0.3319 0.5115 0.035 Uiso 1 1 calc R . .
H6B H 0.5333 0.1660 0.4827 0.035 Uiso 1 1 calc R . .
C7 C 0.4375(9) 0.1838(9) 0.6226(7) 0.0276(15) Uani 1 1 d . . .
H7A H 0.5396 0.1895 0.6921 0.033 Uiso 1 1 calc R . .
H7B H 0.4023 0.2577 0.6518 0.033 Uiso 1 1 calc R . .
C10 C 0.3155(9) -0.0685(8) 0.6722(7) 0.0251(15) Uani 1 1 d . . .
C12 C 0.4648(11) -0.0410(10) 0.7918(9) 0.0367(18) Uani 1 1 d . . .
H12A H 0.5632 -0.0102 0.7697 0.055 Uiso 1 1 calc R . .
H12B H 0.4499 -0.1340 0.8291 0.055 Uiso 1 1 calc R . .
H12C H 0.4788 0.0392 0.8545 0.055 Uiso 1 1 calc R . .
C8 C -0.0176(9) 0.2494(8) 0.4362(7) 0.0237(14) Uani 1 1 d . . .
C11 C 0.1141(10) 0.4052(8) 0.4576(9) 0.0323(17) Uani 1 1 d . . .
H11A H 0.1588 0.4499 0.5486 0.048 Uiso 1 1 calc R . .
H11B H 0.0666 0.4679 0.4041 0.048 Uiso 1 1 calc R . .
H11C H 0.2030 0.3995 0.4342 0.048 Uiso 1 1 calc R . .
C9 C -0.1772(9) 0.2138(8) 0.3573(7) 0.0259(15) Uani 1 1 d . . .
H9 H -0.2004 0.2929 0.3173 0.031 Uiso 1 1 calc R . .
C18 C 0.661(3) 0.5989(18) 1.0697(17) 0.107(16) Uani 0.50 1 d PDU A -1
H18 H 0.7701 0.6723 1.1166 0.129 Uiso 0.50 1 calc PR A -1
C19 C 0.528(3) 0.6216(18) 1.0418(17) 0.093(12) Uani 0.50 1 d PRDU A -1
H19 H 0.5440 0.7209 1.0708 0.111 Uiso 0.50 1 calc PR A -1
C17 C 0.624(3) 0.4599(18) 1.0235(17) 0.089(13) Uani 0.50 1 d PRDU A -1
H17 H 0.7166 0.4345 1.0464 0.107 Uiso 0.50 1 calc PR A -1
C13 C 0.223(3) 0.5650(18) 0.9576(17) 0.117(14) Uani 0.50 1 d PRDU A -1
H13A H 0.2147 0.5798 1.0414 0.175 Uiso 0.50 1 calc PR A -1
H13B H 0.1185 0.4863 0.8982 0.175 Uiso 0.50 1 calc PR A -1
H13C H 0.2440 0.6598 0.9227 0.175 Uiso 0.50 1 calc PR A -1
C14 C 0.357(3) 0.5188(18) 0.9733(17) 0.097(14) Uani 0.50 1 d PRDU A -1
C15 C 0.321(3) 0.3682(18) 0.9159(17) 0.088(11) Uani 0.50 1 d PRDU A -1
H15 H 0.2123 0.2971 0.8651 0.105 Uiso 0.50 1 calc PR A -1
C16 C 0.471(3) 0.3365(18) 0.9448(17) 0.080(10) Uani 0.50 1 d PRDU A -1
H16 H 0.4659 0.2426 0.9139 0.096 Uiso 0.50 1 calc PR A -1

loop_
_atom_site_aniso_label
_atom_site_aniso_U_11
_atom_site_aniso_U_22
_atom_site_aniso_U_33
_atom_site_aniso_U_23
_atom_site_aniso_U_13
_atom_site_aniso_U_12
In1 0.0106(3) 0.0204(3) 0.0236(3) 0.00836(19) 0.0051(2) 0.0053(2)
Cl1 0.0293(10) 0.0311(9) 0.0354(10) 0.0051(8) 0.0109(8) 0.0157(8)
O1 0.024(3) 0.034(3) 0.027(3) 0.010(2) 0.007(2) 0.013(2)
O2 0.017(2) 0.019(2) 0.029(3) 0.008(2) 0.009(2) 0.0085(19)
N1 0.017(3) 0.024(3) 0.034(3) 0.009(3) 0.011(3) 0.007(2)
N2 0.017(3) 0.024(3) 0.028(3) 0.007(2) 0.007(2) 0.008(2)
C1 0.029(4) 0.039(4) 0.028(4) 0.009(3) 0.012(3) 0.018(3)
C2 0.036(4) 0.039(5) 0.031(4) 0.018(4) 0.015(4) 0.016(4)
C3 0.033(4) 0.021(3) 0.039(4) 0.010(3) 0.021(4) 0.012(3)
C4 0.039(5) 0.060(6) 0.037(5) 0.018(4) 0.010(4) 0.025(5)
C5 0.039(5) 0.037(5) 0.046(5) 0.020(4) 0.022(4) 0.009(4)
C6 0.016(3) 0.032(4) 0.037(4) 0.008(3) 0.010(3) 0.006(3)
C7 0.018(3) 0.029(4) 0.027(4) 0.003(3) 0.004(3) 0.005(3)
C10 0.021(4) 0.023(3) 0.031(4) 0.005(3) 0.010(3) 0.010(3)
C12 0.032(4) 0.038(5) 0.036(4) 0.011(4) 0.006(4) 0.016(4)
C8 0.024(4) 0.017(3) 0.033(4) 0.010(3) 0.014(3) 0.010(3)
C11 0.024(4) 0.021(4) 0.052(5) 0.009(3) 0.016(4) 0.009(3)
C9 0.026(4) 0.024(4) 0.034(4) 0.014(3) 0.012(3) 0.015(3)
C18 0.12(2) 0.075(18) 0.032(12) -0.016(12) 0.038(14) -0.070(19)
C19 0.18(3) 0.021(10) 0.053(14) -0.002(9) 0.080(18) -0.016(15)
C17 0.057(16) 0.15(3) 0.059(19) 0.05(2) 0.042(14) 0.028(19)
C13 0.16(4) 0.17(3) 0.11(3) 0.10(3) 0.08(3) 0.13(3)
C14 0.17(3) 0.056(16) 0.09(3) 0.034(16) 0.08(2) 0.04(2)
C15 0.093(14) 0.087(14) 0.088(14) 0.019(9) 0.041(9) 0.035(10)
C16 0.089(12) 0.073(13) 0.073(13) 0.012(9) 0.032(9) 0.028(9)

loop_
_atom_type_symbol
_atom_type_description
_atom_type_scat_dispersion_real
_atom_type_scat_dispersion_imag
_atom_type_scat_source
C C 0.0033 0.0016 'International Tables Vol C Tables 4.2.6.8 and 6.1.1.4'
H H 0.0000 0.0000 'International Tables Vol C Tables 4.2.6.8 and 6.1.1.4'
Cl Cl 0.1484 0.1585 'International Tables Vol C Tables 4.2.6.8 and 6.1.1.4'
In In -0.7276 1.3100 'International Tables Vol C Tables 4.2.6.8 and 6.1.1.4'
N N 0.0061 0.0033 'International Tables Vol C Tables 4.2.6.8 and 6.1.1.4'
O O 0.0106 0.0060 'International Tables Vol C Tables 4.2.6.8 and 6.1.1.4'

loop_
_geom_angle_atom_site_label_1
_geom_angle_atom_site_label_2
_geom_angle_atom_site_label_3
_geom_angle
_geom_angle_site_symmetry_1
_geom_angle_site_symmetry_3
O1 In1 O2 107.1(2) . 2_556
O1 In1 N1 89.9(2) . .
O2 In1 N1 156.0(2) 2_556 .
O1 In1 N2 164.3(2) . .
O2 In1 N2 81.9(2) 2_556 .
N1 In1 N2 78.1(2) . .
O1 In1 O2 85.4(2) . .
O2 In1 O2 75.63(19) 2_556 .
N1 In1 O2 89.2(2) . .
N2 In1 O2 84.4(2) . .
O1 In1 Cl1 92.96(16) . .
O2 In1 Cl1 94.52(14) 2_556 .
N1 In1 Cl1 101.69(17) . .
N2 In1 Cl1 99.28(16) . .
O2 In1 Cl1 168.97(13) . .
C1 O1 In1 124.7(5) . .
C8 O2 In1 115.3(4) . 2_556
C8 O2 In1 122.1(4) . .
In1 O2 In1 104.37(19) 2_556 .
C3 N1 C6 122.0(6) . .
C3 N1 In1 124.6(5) . .
C6 N1 In1 113.3(5) . .
C10 N2 C7 123.9(6) . .
C10 N2 In1 124.7(5) . .
C7 N2 In1 111.1(5) . .
O1 C1 C2 127.4(8) . .
O1 C1 C4 113.7(7) . .
C2 C1 C4 119.0(8) . .
C1 C2 C3 129.7(8) . .
C1 C2 H2 115.2 . .
C3 C2 H2 115.2 . .
N1 C3 C2 123.5(7) . .
N1 C3 C5 120.9(8) . .
C2 C3 C5 115.6(7) . .
C1 C4 H4A 109.5 . .
C1 C4 H4B 109.5 . .
H4A C4 H4B 109.5 . .
C1 C4 H4C 109.5 . .
H4A C4 H4C 109.5 . .
H4B C4 H4C 109.5 . .
C3 C5 H5A 109.5 . .
C3 C5 H5B 109.5 . .
H5A C5 H5B 109.5 . .
C3 C5 H5C 109.5 . .
H5A C5 H5C 109.5 . .
H5B C5 H5C 109.5 . .
N1 C6 C7 109.8(6) . .
N1 C6 H6A 109.7 . .
C7 C6 H6A 109.7 . .
N1 C6 H6B 109.7 . .
C7 C6 H6B 109.7 . .
H6A C6 H6B 108.2 . .
N2 C7 C6 109.8(6) . .
N2 C7 H7A 109.7 . .
C6 C7 H7A 109.7 . .
N2 C7 H7B 109.7 . .
C6 C7 H7B 109.7 . .
H7A C7 H7B 108.2 . .
N2 C10 C9 120.4(7) . 2_556
N2 C10 C12 122.6(7) . .
C9 C10 C12 117.1(7) 2_556 .
C10 C12 H12A 109.5 . .
C10 C12 H12B 109.5 . .
H12A C12 H12B 109.5 . .
C10 C12 H12C 109.5 . .
H12A C12 H12C 109.5 . .
H12B C12 H12C 109.5 . .
O2 C8 C9 125.0(6) . .
O2 C8 C11 113.6(6) . .
C9 C8 C11 121.4(7) . .
C8 C11 H11A 109.5 . .
C8 C11 H11B 109.5 . .
H11A C11 H11B 109.5 . .
C8 C11 H11C 109.5 . .
H11A C11 H11C 109.5 . .
H11B C11 H11C 109.5 . .
C8 C9 C10 127.0(7) . 2_556
C8 C9 H9 116.5 . .
C10 C9 H9 116.5 2_556 .
C19 C18 C17 109.6 . .
C19 C18 H18 125.2 . .
C17 C18 H18 125.2 . .
C18 C19 C14 129.9 . .
C18 C19 H19 115.1 . .
C14 C19 H19 115.1 . .
C18 C17 C16 133.4 . .
C18 C17 H17 113.3 . .
C16 C17 H17 113.3 . .
C19 C14 C15 119.1 . .
C19 C14 C13 121.3 . .
C15 C14 C13 119.6 . .
C14 C15 C16 113.1 . .
C14 C15 H15 123.5 . .
C16 C15 H15 123.5 . .
C17 C16 C15 114.7 . .
C17 C16 H16 122.6 . .
C15 C16 H16 122.6 . .

loop_
_geom_bond_atom_site_label_1
_geom_bond_atom_site_label_2
_geom_bond_distance
_geom_bond_site_symmetry_2
In1 O1 2.090(5) .
In1 O2 2.153(5) 2_556
In1 N1 2.177(6) .
In1 N2 2.205(6) .
In1 O2 2.349(5) .
In1 Cl1 2.4421(19) .
O1 C1 1.287(10) .
O2 C8 1.346(9) .
O2 In1 2.153(5) 2_556
N1 C3 1.298(10) .
N1 C6 1.466(10) .
N2 C10 1.306(10) .
N2 C7 1.457(9) .
C1 C2 1.391(12) .
C1 C4 1.493(12) .
C2 C3 1.429(12) .
C2 H2 0.9500 .
C3 C5 1.500(11) .
C4 H4A 0.9800 .
C4 H4B 0.9800 .
C4 H4C 0.9800 .
C5 H5A 0.9800 .
C5 H5B 0.9800 .
C5 H5C 0.9800 .
C6 C7 1.542(11) .
C6 H6A 0.9900 .
C6 H6B 0.9900 .
C7 H7A 0.9900 .
C7 H7B 0.9900 .
C10 C9 1.448(10) 2_556
C10 C12 1.503(11) .
C12 H12A 0.9800 .
C12 H12B 0.9800 .
C12 H12C 0.9800 .
C8 C9 1.361(11) .
C8 C11 1.499(10) .
C11 H11A 0.9800 .
C11 H11B 0.9800 .
C11 H11C 0.9800 .
C9 C10 1.448(10) 2_556
C9 H9 0.9500 .
C18 C19 1.2945 .
C18 C17 1.3065 .
C18 H18 0.9500 .
C19 C14 1.4431 .
C19 H19 0.9500 .
C17 C16 1.4446 .
C17 H17 0.9500 .
C13 C14 1.4579 .
C13 H13A 0.9800 .
C13 H13B 0.9800 .
C13 H13C 0.9800 .
C14 C15 1.4521 .
C15 C16 1.4863 .
C15 H15 0.9500 .
C16 H16 0.9500 .

loop_
_geom_torsion_atom_site_label_1
_geom_torsion_atom_site_label_2
_geom_torsion_atom_site_label_3
_geom_torsion_atom_site_label_4
_geom_torsion
_geom_torsion_site_symmetry_1
_geom_torsion_site_symmetry_4
O2 In1 O1 C1 167.2(6) 2_556 .
N1 In1 O1 C1 4.5(6) . .
N2 In1 O1 C1 44.0(11) . .
O2 In1 O1 C1 93.8(6) . .
Cl1 In1 O1 C1 -97.2(6) . .
O1 In1 O2 C8 -24.1(5) . .
O2 In1 O2 C8 -133.0(6) 2_556 .
N1 In1 O2 C8 65.8(5) . .
N2 In1 O2 C8 143.9(5) . .
Cl1 In1 O2 C8 -105.7(8) . .
O1 In1 O2 In1 108.9(2) . 2_556
O2 In1 O2 In1 0.0 2_556 2_556
N1 In1 O2 In1 -161.1(3) . 2_556
N2 In1 O2 In1 -83.0(2) . 2_556
Cl1 In1 O2 In1 27.3(8) . 2_556
O1 In1 N1 C3 -5.2(6) . .
O2 In1 N1 C3 -140.8(6) 2_556 .
N2 In1 N1 C3 -175.0(6) . .
O2 In1 N1 C3 -90.5(6) . .
Cl1 In1 N1 C3 87.8(6) . .
O1 In1 N1 C6 178.6(5) . .
O2 In1 N1 C6 43.0(8) 2_556 .
N2 In1 N1 C6 8.8(5) . .
O2 In1 N1 C6 93.3(5) . .
Cl1 In1 N1 C6 -88.4(5) . .
O1 In1 N2 C10 162.8(7) . .
O2 In1 N2 C10 36.8(6) 2_556 .
N1 In1 N2 C10 -156.6(6) . .
O2 In1 N2 C10 113.0(6) . .
Cl1 In1 N2 C10 -56.5(6) . .
O1 In1 N2 C7 -23.1(10) . .
O2 In1 N2 C7 -149.2(5) 2_556 .
N1 In1 N2 C7 17.5(5) . .
O2 In1 N2 C7 -72.9(5) . .
Cl1 In1 N2 C7 117.6(4) . .
In1 O1 C1 C2 -2.3(12) . .
In1 O1 C1 C4 176.6(5) . .
O1 C1 C2 C3 -1.7(15) . .
C4 C1 C2 C3 179.4(9) . .
C6 N1 C3 C2 179.4(7) . .
In1 N1 C3 C2 3.5(11) . .
C6 N1 C3 C5 -1.1(11) . .
In1 N1 C3 C5 -177.0(6) . .
C1 C2 C3 N1 1.0(14) . .
C1 C2 C3 C5 -178.6(9) . .
C3 N1 C6 C7 151.7(7) . .
In1 N1 C6 C7 -32.0(7) . .
C10 N2 C7 C6 134.6(7) . .
In1 N2 C7 C6 -39.5(7) . .
N1 C6 C7 N2 47.2(8) . .
C7 N2 C10 C9 176.5(7) . 2_556
In1 N2 C10 C9 -10.2(10) . 2_556
C7 N2 C10 C12 -3.9(11) . .
In1 N2 C10 C12 169.4(6) . .
In1 O2 C8 C9 -44.6(9) 2_556 .
In1 O2 C8 C9 83.8(8) . .
In1 O2 C8 C11 135.9(5) 2_556 .
In1 O2 C8 C11 -95.7(7) . .
O2 C8 C9 C10 0.2(13) . 2_556
C11 C8 C9 C10 179.6(7) . 2_556
C17 C18 C19 C14 1.0 . .
C19 C18 C17 C16 4.3 . .
C18 C19 C14 C15 -5.1 . .
C18 C19 C14 C13 176.7 . .
C19 C14 C15 C16 4.0 . .
C13 C14 C15 C16 -177.8 . .
C18 C17 C16 C15 -4.7 . .
C14 C15 C16 C17 -0.1 . .
